data_1546633
loop_
_publ_author_name
'Olszowy, Aleksandra'
'Siod\/lak, Dawid'
'Zarychta, Bartosz'

_publ_section_title
;
 3,5-Bis(trifluoromethyl)phenyl 4-methylbenzenesulfonate
;
_journal_coeditor_code BT4055
_journal_issue 7
_journal_name_full IUCrData
_journal_page_first x170981
_journal_paper_doi 10.1107/S2414314617009816
_journal_volume 2
_journal_year 2017
_chemical_formula_iupac 'C15 H10 F6 O3 S'
_chemical_formula_moiety 'C15 H10 F6 O3 S'
_chemical_formula_sum 'C15 H10 F6 O3 S'
_chemical_formula_weight 384.29
_chemical_name_systematic
;
3,5-Bis(trifluoromethyl)phenyl 4-methylbenzenesulfonate
;
_space_group_crystal_system triclinic
_space_group_IT_number 2
_space_group_name_Hall '-P 1'
_space_group_name_H-M_alt 'P -1'
_symmetry_space_group_name_Hall '-P 1'
_symmetry_space_group_name_H-M 'P -1'
_atom_sites_solution_hydrogens geom
_audit_creation_method SHELXL-2013
_cell_angle_alpha 103.519(3)
_cell_angle_beta 99.935(3)
_cell_angle_gamma 105.188(3)
_cell_formula_units_Z 2
_cell_length_a 8.2805(3)
_cell_length_b 8.6053(3)
_cell_length_c 12.2396(4)
_cell_measurement_reflns_used 5437
_cell_measurement_temperature 100.0
_cell_measurement_theta_max 25.987
_cell_measurement_theta_min 3.469
_cell_volume 792.56(5)
_computing_cell_refinement
;
CrysAlis CCD (Oxford Diffraction, 2008)
;
_computing_data_collection
;
CrysAlis CCD (Oxford Diffraction, 2008)
;
_computing_data_reduction
;
CrysAlis RED (Oxford Diffraction, 2008)
;
_computing_molecular_graphics
;
SHELXTL (Sheldrick, 2008)
;
_computing_publication_material
;
SHELXL2014 (Sheldrick, 2015)
;
_computing_structure_refinement
;
SHELXL2014 (Sheldrick, 2015)
;
_computing_structure_solution
;
SHELXS2014 (Sheldrick, 2008)
;
_diffrn_ambient_temperature 100.00(10)
_diffrn_detector_area_resol_mean '1024 x 1024 with blocks 2 x 2'
_diffrn_measured_fraction_theta_full 0.985
_diffrn_measured_fraction_theta_max 0.983
_diffrn_measurement_device_type 'Oxford Diffraction Xcalibur'
_diffrn_measurement_method \w-scan
_diffrn_radiation_type MoK\a
_diffrn_radiation_wavelength 0.71073
_diffrn_reflns_av_R_equivalents 0.0125
_diffrn_reflns_limit_h_max 10
_diffrn_reflns_limit_h_min -10
_diffrn_reflns_limit_k_max 10
_diffrn_reflns_limit_k_min -6
_diffrn_reflns_limit_l_max 15
_diffrn_reflns_limit_l_min -15
_diffrn_reflns_number 5437
_diffrn_reflns_theta_full 25.242
_diffrn_reflns_theta_max 25.987
_diffrn_reflns_theta_min 3.469
_diffrn_standards_decay_% 0
_diffrn_standards_interval_count 0
_diffrn_standards_interval_time 0
_diffrn_standards_number 0
_exptl_absorpt_coefficient_mu 0.282
_exptl_absorpt_correction_type none
_exptl_crystal_colour colourless
_exptl_crystal_density_diffrn 1.610
_exptl_crystal_density_method 'not measured'
_exptl_crystal_description irregular
_exptl_crystal_F_000 388
_exptl_crystal_size_max 0.4
_exptl_crystal_size_mid 0.25
_exptl_crystal_size_min 0.24
_refine_diff_density_max 0.272
_refine_diff_density_min -0.370
_refine_ls_extinction_method none
_refine_ls_goodness_of_fit_ref 1.064
_refine_ls_hydrogen_treatment constr
_refine_ls_matrix_type full
_refine_ls_number_parameters 254
_refine_ls_number_reflns 3070
_refine_ls_number_restraints 36
_refine_ls_restrained_S_all 1.094
_refine_ls_R_factor_all 0.0361
_refine_ls_R_factor_gt 0.0298
_refine_ls_shift/su_max 0.002
_refine_ls_shift/su_mean 0.000
_refine_ls_structure_factor_coef Fsqd
_refine_ls_weighting_details 'w=1/[\s^2^(Fo^2^)+(0.0445P)^2^+0.1137P] where P=(Fo^2^+2Fc^2^)/3'
_refine_ls_weighting_scheme calc
_refine_ls_wR_factor_gt 0.0781
_refine_ls_wR_factor_ref 0.0802
_reflns_number_gt 2614
_reflns_number_total 3070
_reflns_threshold_expression 'I > 2\s(I)'
_cod_data_source_file bt4055sup1.cif
_cod_data_source_block I
_cod_database_code 1546633
_shelx_space_group_comment
;
The symmetry employed for this shelxl refinement is uniquely defined
by the following loop, which should always be used as a source of
symmetry information in preference to the above space-group names.
They are only intended as comments.
;
_shelxl_version_number .2013

loop_
_space_group_symop_operation_xyz
'x, y, z'
'-x, -y, -z'

loop_
_atom_site_type_symbol
_atom_site_label
_atom_site_fract_x
_atom_site_fract_y
_atom_site_fract_z
_atom_site_U_iso_or_equiv
_atom_site_adp_type
_atom_site_calc_flag
_atom_site_occupancy
_atom_site_disorder_assembly
_atom_site_disorder_group
S S1 0.18701(5) 0.27629(4) 0.03515(3) 0.01913(11) Uani d 1 . .
O O1 0.07383(14) 0.23781(13) -0.07602(9) 0.0260(3) Uani d 1 . .
O O2 0.28474(14) 0.16929(13) 0.05977(9) 0.0253(3) Uani d 1 . .
O O3 0.05670(13) 0.27937(12) 0.11983(8) 0.0194(2) Uani d 1 . .
F F1 0.27606(16) -0.09183(13) 0.34224(9) 0.0447(3) Uani d 1 . .
F F2 0.03104(14) -0.12166(12) 0.38253(10) 0.0457(3) Uani d 1 . .
F F3 0.26421(14) 0.01544(11) 0.51597(8) 0.0371(3) Uani d 1 . .
F F4A 0.3770(3) 0.6057(3) 0.62880(19) 0.0405(6) Uani d 0.65 A 1
F F5A 0.1573(14) 0.6652(12) 0.5462(8) 0.0432(17) Uani d 0.65 A 1
F F6A 0.3974(7) 0.7323(6) 0.4990(3) 0.0254(6) Uani d 0.65 A 1
F F5B 0.134(2) 0.669(2) 0.5219(14) 0.0266(17) Uani d 0.35 A 2
F F4B 0.2762(7) 0.5775(6) 0.6351(4) 0.0582(13) Uani d 0.35 A 2
F F6B 0.3987(15) 0.7169(12) 0.5299(7) 0.055(2) Uani d 0.35 A 2
C C1 0.32014(19) 0.48591(18) 0.07914(12) 0.0179(3) Uani d 1 . .
C C2 0.48144(19) 0.53300(19) 0.15499(13) 0.0215(3) Uani d 1 . .
H H2 0.5222 0.4533 0.1802 0.026 Uiso calc 1 . .
C C3 0.5807(2) 0.7017(2) 0.19247(13) 0.0246(3) Uani d 1 . .
H H3 0.6894 0.7346 0.2429 0.030 Uiso calc 1 . .
C C4 0.5209(2) 0.82248(19) 0.15611(13) 0.0234(3) Uani d 1 . .
C C5 0.3587(2) 0.77115(19) 0.07913(14) 0.0242(3) Uani d 1 . .
H H5 0.3177 0.8507 0.0538 0.029 Uiso calc 1 . .
C C6 0.2580(2) 0.60379(19) 0.03999(13) 0.0216(3) Uani d 1 . .
H H6 0.1503 0.5704 -0.0117 0.026 Uiso calc 1 . .
C C7 0.6294(2) 1.0054(2) 0.19699(15) 0.0336(4) Uani d 1 . .
H H7A 0.6946 1.0293 0.1418 0.050 Uiso calc 1 . .
H H7B 0.7071 1.0288 0.2710 0.050 Uiso calc 1 . .
H H7C 0.5556 1.0747 0.2042 0.050 Uiso calc 1 . .
C C8 0.12143(18) 0.28625(18) 0.23573(12) 0.0172(3) Uani d 1 . .
C C9 0.12658(18) 0.13922(17) 0.26128(13) 0.0183(3) Uani d 1 . .
H H9 0.0925 0.0376 0.2028 0.022 Uiso calc 1 . .
C C10 0.18379(19) 0.14705(18) 0.37620(13) 0.0183(3) Uani d 1 . .
C C11 0.23417(19) 0.29824(18) 0.46388(13) 0.0193(3) Uani d 1 . .
H H11 0.2714 0.3021 0.5409 0.023 Uiso calc 1 . .
C C12 0.22819(19) 0.44313(18) 0.43511(13) 0.0212(3) Uani d 1 . .
C C13 0.17096(19) 0.43894(18) 0.32017(13) 0.0196(3) Uani d 1 . .
H H13 0.1663 0.5364 0.3010 0.024 Uiso calc 1 . .
C C14 0.1894(2) -0.01242(19) 0.40458(14) 0.0247(3) Uani d 1 . .
C C15 0.2802(3) 0.6082(2) 0.52824(14) 0.0308(4) Uani d 1 . .

loop_
_atom_site_aniso_label
_atom_site_aniso_U_11
_atom_site_aniso_U_22
_atom_site_aniso_U_33
_atom_site_aniso_U_12
_atom_site_aniso_U_13
_atom_site_aniso_U_23
S1 0.0247(2) 0.01547(19) 0.01623(19) 0.00521(15) 0.00510(15) 0.00420(14)
O1 0.0326(6) 0.0220(6) 0.0168(5) 0.0023(5) 0.0022(5) 0.0034(4)
O2 0.0344(6) 0.0198(5) 0.0274(6) 0.0126(5) 0.0131(5) 0.0088(5)
O3 0.0201(5) 0.0210(5) 0.0170(5) 0.0058(4) 0.0030(4) 0.0070(4)
F1 0.0808(9) 0.0347(6) 0.0450(7) 0.0411(6) 0.0343(6) 0.0212(5)
F2 0.0434(6) 0.0265(5) 0.0610(8) -0.0035(5) 0.0023(5) 0.0253(5)
F3 0.0649(7) 0.0238(5) 0.0235(5) 0.0183(5) 0.0016(5) 0.0105(4)
F4A 0.0712(15) 0.0204(9) 0.0191(9) 0.0125(11) -0.0070(11) 0.0012(7)
F5A 0.038(3) 0.027(2) 0.056(4) 0.0084(15) 0.022(3) -0.008(2)
F6A 0.0257(11) 0.0137(9) 0.0306(14) 0.0016(8) 0.0007(11) 0.0049(10)
F5B 0.034(4) 0.011(2) 0.039(4) 0.012(2) 0.017(3) 0.006(3)
F4B 0.116(4) 0.033(2) 0.0211(18) 0.039(3) -0.005(3) -0.0005(15)
F6B 0.032(3) 0.037(4) 0.070(5) 0.004(3) 0.009(4) -0.023(3)
C1 0.0217(7) 0.0169(7) 0.0149(7) 0.0049(6) 0.0063(6) 0.0042(6)
C2 0.0247(8) 0.0249(8) 0.0169(7) 0.0095(7) 0.0054(6) 0.0077(6)
C3 0.0227(8) 0.0302(8) 0.0152(7) 0.0036(7) 0.0027(6) 0.0027(6)
C4 0.0279(8) 0.0203(8) 0.0187(8) 0.0031(7) 0.0113(6) 0.0007(6)
C5 0.0280(8) 0.0200(8) 0.0286(9) 0.0102(7) 0.0108(7) 0.0092(7)
C6 0.0213(8) 0.0217(8) 0.0221(8) 0.0070(6) 0.0043(6) 0.0076(6)
C7 0.0381(10) 0.0219(8) 0.0314(10) 0.0005(7) 0.0106(8) -0.0008(7)
C8 0.0147(7) 0.0199(7) 0.0176(7) 0.0048(6) 0.0047(6) 0.0066(6)
C9 0.0188(7) 0.0140(7) 0.0195(7) 0.0026(6) 0.0050(6) 0.0028(6)
C10 0.0193(7) 0.0162(7) 0.0213(8) 0.0059(6) 0.0074(6) 0.0071(6)
C11 0.0225(8) 0.0195(7) 0.0166(7) 0.0081(6) 0.0050(6) 0.0051(6)
C12 0.0248(8) 0.0177(7) 0.0213(8) 0.0088(6) 0.0056(6) 0.0039(6)
C13 0.0220(7) 0.0153(7) 0.0235(8) 0.0072(6) 0.0058(6) 0.0075(6)
C14 0.0346(9) 0.0183(7) 0.0221(8) 0.0086(7) 0.0076(7) 0.0072(6)
C15 0.0468(11) 0.0209(9) 0.0233(9) 0.0151(9) 0.0010(8) 0.0042(7)

loop_
_atom_type_symbol
_atom_type_description
_atom_type_scat_dispersion_real
_atom_type_scat_dispersion_imag
_atom_type_scat_source
C C 0.0033 0.0016 'International Tables Vol C Tables 4.2.6.8 and 6.1.1.4'
H H 0.0000 0.0000 'International Tables Vol C Tables 4.2.6.8 and 6.1.1.4'
O O 0.0106 0.0060 'International Tables Vol C Tables 4.2.6.8 and 6.1.1.4'
S S 0.1246 0.1234 'International Tables Vol C Tables 4.2.6.8 and 6.1.1.4'
F F 0.0171 0.0103 'International Tables Vol C Tables 4.2.6.8 and 6.1.1.4'

loop_
_geom_angle_atom_site_label_1
_geom_angle_atom_site_label_2
_geom_angle_atom_site_label_3
_geom_angle
O1 S1 O2 121.19(7)
O1 S1 O3 102.31(6)
O2 S1 O3 108.14(6)
O1 S1 C1 110.29(7)
O2 S1 C1 110.36(7)
O3 S1 C1 102.61(6)
C8 O3 S1 117.42(9)
C2 C1 C6 121.31(14)
C2 C1 S1 119.98(12)
C6 C1 S1 118.66(11)
C1 C2 C3 118.59(14)
C1 C2 H2 120.7
C3 C2 H2 120.7
C2 C3 C4 121.34(14)
C2 C3 H3 119.3
C4 C3 H3 119.3
C3 C4 C5 118.76(14)
C3 C4 C7 121.10(15)
C5 C4 C7 120.14(15)
C6 C5 C4 120.95(15)
C6 C5 H5 119.5
C4 C5 H5 119.5
C5 C6 C1 119.04(14)
C5 C6 H6 120.5
C1 C6 H6 120.5
C4 C7 H7A 109.5
C4 C7 H7B 109.5
H7A C7 H7B 109.5
C4 C7 H7C 109.5
H7A C7 H7C 109.5
H7B C7 H7C 109.5
C13 C8 C9 122.41(13)
C13 C8 O3 118.51(12)
C9 C8 O3 119.03(12)
C8 C9 C10 118.28(13)
C8 C9 H9 120.9
C10 C9 H9 120.9
C9 C10 C11 121.09(13)
C9 C10 C14 118.55(13)
C11 C10 C14 120.37(13)
C12 C11 C10 119.08(14)
C12 C11 H11 120.5
C10 C11 H11 120.5
C11 C12 C13 121.06(14)
C11 C12 C15 120.26(14)
C13 C12 C15 118.67(13)
C8 C13 C12 118.07(13)
C8 C13 H13 121.0
C12 C13 H13 121.0
F1 C14 F3 107.05(13)
F1 C14 F2 106.36(13)
F3 C14 F2 106.91(12)
F1 C14 C10 111.94(13)
F3 C14 C10 112.39(13)
F2 C14 C10 111.81(13)
F5A C15 F4A 111.0(4)
F6B C15 F4B 114.9(5)
F5A C15 F6A 106.2(5)
F4A C15 F6A 101.2(2)
F6B C15 F5B 107.7(8)
F4B C15 F5B 94.9(7)
F6B C15 C12 119.4(5)
F5A C15 C12 115.2(5)
F4A C15 C12 112.22(16)
F4B C15 C12 109.2(2)
F6A C15 C12 109.9(2)
F5B C15 C12 107.7(7)

loop_
_geom_bond_atom_site_label_1
_geom_bond_atom_site_label_2
_geom_bond_distance
S1 O1 1.4234(11)
S1 O2 1.4246(11)
S1 O3 1.6208(11)
S1 C1 1.7488(15)
O3 C8 1.4089(17)
F1 C14 1.3293(19)
F2 C14 1.3374(19)
F3 C14 1.3334(18)
F4A C15 1.356(3)
F5A C15 1.270(11)
F6A C15 1.402(5)
F5B C15 1.432(19)
F4B C15 1.398(5)
F6B C15 1.158(10)
C1 C2 1.387(2)
C1 C6 1.393(2)
C2 C3 1.388(2)
C2 H2 0.9300
C3 C4 1.391(2)
C3 H3 0.9300
C4 C5 1.395(2)
C4 C7 1.507(2)
C5 C6 1.382(2)
C5 H5 0.9300
C6 H6 0.9300
C7 H7A 0.9600
C7 H7B 0.9600
C7 H7C 0.9600
C8 C13 1.378(2)
C8 C9 1.382(2)
C9 C10 1.384(2)
C9 H9 0.9300
C10 C11 1.388(2)
C10 C14 1.502(2)
C11 C12 1.383(2)
C11 H11 0.9300
C12 C13 1.394(2)
C12 C15 1.502(2)
C13 H13 0.9300

loop_
_geom_hbond_atom_site_label_D
_geom_hbond_atom_site_label_H
_geom_hbond_atom_site_label_A
_geom_hbond_site_symmetry_A
_geom_hbond_distance_DH
_geom_hbond_distance_HA
_geom_hbond_distance_DA
_geom_hbond_angle_DHA
C2 H2 F4A 2_666 0.93 2.55 3.308(3) 138.5
C9 H9 O1 2 0.93 2.40 3.2959(17) 162.0

loop_
_geom_torsion_atom_site_label_1
_geom_torsion_atom_site_label_2
_geom_torsion_atom_site_label_3
_geom_torsion_atom_site_label_4
_geom_torsion
O1 S1 O3 C8 169.55(10)
O2 S1 O3 C8 40.56(11)
C1 S1 O3 C8 -76.08(11)
O1 S1 C1 C2 -152.88(12)
O2 S1 C1 C2 -16.32(15)
O3 S1 C1 C2 98.72(13)
O1 S1 C1 C6 29.51(14)
O2 S1 C1 C6 166.07(11)
O3 S1 C1 C6 -78.89(12)
C6 C1 C2 C3 0.5(2)
S1 C1 C2 C3 -177.05(11)
C1 C2 C3 C4 0.4(2)
C2 C3 C4 C5 -0.9(2)
C2 C3 C4 C7 -179.91(14)
C3 C4 C5 C6 0.5(2)
C7 C4 C5 C6 179.48(14)
C4 C5 C6 C1 0.4(2)
C2 C1 C6 C5 -0.9(2)
S1 C1 C6 C5 176.65(12)
S1 O3 C8 C13 101.10(13)
S1 O3 C8 C9 -81.44(14)
C13 C8 C9 C10 0.0(2)
O3 C8 C9 C10 -177.35(12)
C8 C9 C10 C11 0.3(2)
C8 C9 C10 C14 179.88(13)
C9 C10 C11 C12 -0.6(2)
C14 C10 C11 C12 179.80(14)
C10 C11 C12 C13 0.7(2)
C10 C11 C12 C15 179.37(15)
C9 C8 C13 C12 0.1(2)
O3 C8 C13 C12 177.43(12)
C11 C12 C13 C8 -0.4(2)
C15 C12 C13 C8 -179.14(15)
C9 C10 C14 F1 52.61(19)
C11 C10 C14 F1 -127.77(16)
C9 C10 C14 F3 173.13(13)
C11 C10 C14 F3 -7.2(2)
C9 C10 C14 F2 -66.61(18)
C11 C10 C14 F2 113.01(16)
C11 C12 C15 F6B 116.5(6)
C13 C12 C15 F6B -64.8(6)
C11 C12 C15 F5A -109.7(5)
C13 C12 C15 F5A 69.1(5)
C11 C12 C15 F4A 18.7(3)
C13 C12 C15 F4A -162.53(17)
C11 C12 C15 F4B -18.6(3)
C13 C12 C15 F4B 160.1(3)
C11 C12 C15 F6A 130.5(3)
C13 C12 C15 F6A -50.8(3)
C11 C12 C15 F5B -120.5(7)
C13 C12 C15 F5B 58.2(7)

_cod_database_fobs_code 1546633
